data_4110939
loop_
_publ_author_name
'Christos D. Malliakas'
'Mercouri G. Kanatzidis'

_publ_section_title
;
 Divergence in the Behavior of the Charge Density Wave inRETe3 (RE =
 Rare-Earth Element) with Temperature and RE Element
;
_journal_name_full 'Journal of the American Chemical Society'
_journal_page_first 12612
_journal_page_last 12613
_journal_paper_doi 10.1021/ja0641608
_journal_volume 128
_journal_year 2006
_chemical_formula_sum 'Ho Te3'
_chemical_formula_weight 547.7
_chemical_name_systematic ' ?'
_space_group_IT_number 63
_symmetry_cell_setting orthorhombic
_symmetry_space_group_name_Hall '-C 2c 2'
_symmetry_space_group_name_H-M 'C m c m'
_audit_author_name 'Mercouri G. Kanatzidis'
_audit_contact_author_address
;
   Department of Chemistry
   Michigan State University 
   East Lansing, MI 48824
   USA
;
_audit_contact_author_email kanatzidis@chemistry.msu.edu
_audit_contact_author_fax 517-353-1793
_audit_contact_author_phone '517-355-9715 ext 174'
_audit_creation_method 'Jana2000 Version : 22/12/2005'
_cell_angle_alpha 90
_cell_angle_beta 90
_cell_angle_gamma 90
_cell_formula_units_Z 4
_cell_length_a 4.2862(6)
_cell_length_b 25.304(3)
_cell_length_c 4.2883(4)
_cell_measurement_reflns_used 6338
_cell_volume 465.10(10)
_computing_publication_material '(Jana2000; Petricek and Dusek, 2000)'
_computing_structure_refinement '(Jana2000; Petricek and Dusek, 2000)'
_diffrn_ambient_temperature 300.0(3)
_diffrn_detector 'image plate (34 cm diameter)'
_diffrn_detector_area_resol_mean 6.67
_diffrn_detector_type STOE
_diffrn_measured_fraction_theta_full 0.95
_diffrn_measurement_device '2-circle goniometer'
_diffrn_measurement_device_type 'STOE IPDS 2'
_diffrn_measurement_method 'rotation method'
_diffrn_radiation_collimation '0.5 mm diameter, monocapillary'
_diffrn_radiation_monochromator 'plane graphite'
_diffrn_radiation_polarisn_norm 0
_diffrn_radiation_source 'Mo K\a'
_diffrn_radiation_type 'Mo K\a'
_diffrn_radiation_wavelength 0.71073
_diffrn_reflns_av_R_equivalents 0.1024
_diffrn_reflns_av_sigmaI/netI 0.0020
_diffrn_reflns_limit_h_max 5
_diffrn_reflns_limit_h_min -5
_diffrn_reflns_limit_k_max 34
_diffrn_reflns_limit_k_min -34
_diffrn_reflns_limit_l_max 5
_diffrn_reflns_limit_l_min -5
_diffrn_reflns_number 1999
_diffrn_reflns_theta_full 29.09
_diffrn_reflns_theta_max 29.09
_diffrn_reflns_theta_min 3.22
_diffrn_source 'sealed X-ray tube, 12 x 0.4 mm long-fine focus'
_diffrn_source_current 40
_diffrn_source_power 2.00
_diffrn_source_voltage 50
_exptl_absorpt_coefficient_mu 35.33
_exptl_absorpt_correction_T_max 0.7765
_exptl_absorpt_correction_T_min 0.0152
_exptl_absorpt_correction_type integration
_exptl_absorpt_process_details X-Shape
_exptl_crystal_density_diffrn 7.8198
_exptl_crystal_F_000 892
_exptl_crystal_size_max 0.24
_exptl_crystal_size_mid 0.20
_exptl_crystal_size_min 0.04
_refine_diff_density_max 3.05
_refine_diff_density_min -4.37
_refine_ls_extinction_coef 0.090(12)
_refine_ls_extinction_method 'B-C type 1 gaussian isotropic (Becker & Coppens, 1974)'
_refine_ls_goodness_of_fit_gt 2.97
_refine_ls_goodness_of_fit_ref 2.97
_refine_ls_number_parameters 19
_refine_ls_number_reflns 380
_refine_ls_number_restraints 0
_refine_ls_R_factor_all 0.0415
_refine_ls_R_factor_gt 0.0415
_refine_ls_shift/su_max 0.0469
_refine_ls_shift/su_mean 0.0130
_refine_ls_structure_factor_coef Fsqd
_refine_ls_weighting_details w=1/(\s^2^(I)+0.0016I^2^)
_refine_ls_weighting_scheme sigma
_refine_ls_wR_factor_gt 0.1217
_refine_ls_wR_factor_ref 0.1217
_reflns_number_gt 380
_reflns_number_total 380
_reflns_threshold_expression I>2\s(I)
_cod_data_source_file ja0641608si20060814_055548_09.cif
_cod_data_source_block HoTe3
_cod_original_cell_volume 465.09(10)
_cod_original_sg_symbol_Hall '-C -2zc;-2x'
_cod_original_formula_sum 'Ho1 Te3'
_cod_database_code 4110939

loop_
_symmetry_equiv_pos_site_id
_symmetry_equiv_pos_as_xyz
1 x,y,z
2 x,y,1/2-z
3 -x,y,z
4 -x,y,1/2-z
5 -x,-y,-z
6 -x,-y,1/2+z
7 x,-y,-z
8 x,-y,1/2+z
9 1/2+x,1/2+y,z
10 1/2+x,1/2+y,1/2-z
11 1/2-x,1/2+y,z
12 1/2-x,1/2+y,1/2-z
13 1/2-x,1/2-y,-z
14 1/2-x,1/2-y,1/2+z
15 1/2+x,1/2-y,-z
16 1/2+x,1/2-y,1/2+z

loop_
_atom_site_label
_atom_site_type_symbol
_atom_site_fract_x
_atom_site_fract_y
_atom_site_fract_z
_atom_site_adp_type
_atom_site_U_iso_or_equiv
_atom_site_symmetry_multiplicity
_atom_site_occupancy
_atom_site_calc_flag
Ho1 Ho 0 0.17008(2) 0.25 Uani 0.0116(3) 4 1 d
Te1 Te 0 0.29455(3) 0.25 Uani 0.0102(4) 4 1 d
Te2 Te 0 0.42818(3) 0.75 Uani 0.0143(5) 4 1 d
Te3 Te 0 0.07172(3) 0.75 Uani 0.0138(5) 4 1 d

loop_
_atom_site_aniso_label
_atom_site_aniso_type_symbol
_atom_site_aniso_U_11
_atom_site_aniso_U_22
_atom_site_aniso_U_33
_atom_site_aniso_U_12
_atom_site_aniso_U_13
_atom_site_aniso_U_23
Ho1 Ho 0.0095(6) 0.0129(5) 0.0124(6) 0 0 0
Te1 Te 0.0069(6) 0.0128(5) 0.0109(7) 0 0 0
Te2 Te 0.0113(9) 0.0163(6) 0.0152(10) 0 0 0
Te3 Te 0.0088(8) 0.0185(6) 0.0140(10) 0 0 0

loop_
_geom_angle_atom_site_label_1
_geom_angle_atom_site_label_2
_geom_angle_atom_site_label_3
_geom_angle_site_symmetry_1
_geom_angle_site_symmetry_3
_geom_angle
_geom_angle_publ_flag
Te1 Ho1 Te1 . 13_455 73.555(18) yes
Te1 Ho1 Te1 . 13_456 73.555(18) yes
Te1 Ho1 Te1 . 13_555 73.555(18) yes
Te1 Ho1 Te1 . 13_556 73.555(18) yes
Te1 Ho1 Te2 . 13_456 139.241(11) yes
Te1 Ho1 Te2 . 13_556 139.241(11) yes
Te1 Ho1 Te3 . 1_554 139.257(11) yes
Te1 Ho1 Te3 . . 139.257(11) yes
Te1 Ho1 Te1 13_455 . 73.555(18) yes
Te1 Ho1 Te1 13_455 13_456 85.429(8) yes
Te1 Ho1 Te1 13_455 13_555 85.378(8) yes
Te1 Ho1 Te1 13_455 13_556 147.11(3) yes
Te1 Ho1 Te2 13_455 13_456 76.807(15) yes
Te1 Ho1 Te2 13_455 13_556 131.078(16) yes
Te1 Ho1 Te3 13_455 1_554 76.806(15) yes
Te1 Ho1 Te3 13_455 . 131.088(16) yes
Te1 Ho1 Te1 13_456 . 73.555(18) yes
Te1 Ho1 Te1 13_456 13_455 85.429(8) yes
Te1 Ho1 Te1 13_456 13_555 147.11(3) yes
Te1 Ho1 Te1 13_456 13_556 85.378(8) yes
Te1 Ho1 Te2 13_456 13_456 76.807(15) yes
Te1 Ho1 Te2 13_456 13_556 131.078(16) yes
Te1 Ho1 Te3 13_456 1_554 131.088(16) yes
Te1 Ho1 Te3 13_456 . 76.806(15) yes
Te1 Ho1 Te1 13_555 . 73.555(18) yes
Te1 Ho1 Te1 13_555 13_455 85.378(8) yes
Te1 Ho1 Te1 13_555 13_456 147.11(3) yes
Te1 Ho1 Te1 13_555 13_556 85.429(8) yes
Te1 Ho1 Te2 13_555 13_456 131.078(16) yes
Te1 Ho1 Te2 13_555 13_556 76.807(15) yes
Te1 Ho1 Te3 13_555 1_554 76.806(15) yes
Te1 Ho1 Te3 13_555 . 131.088(16) yes
Te1 Ho1 Te1 13_556 . 73.555(18) yes
Te1 Ho1 Te1 13_556 13_455 147.11(3) yes
Te1 Ho1 Te1 13_556 13_456 85.378(8) yes
Te1 Ho1 Te1 13_556 13_555 85.429(8) yes
Te1 Ho1 Te2 13_556 13_456 131.078(16) yes
Te1 Ho1 Te2 13_556 13_556 76.807(15) yes
Te1 Ho1 Te3 13_556 1_554 131.088(16) yes
Te1 Ho1 Te3 13_556 . 76.806(15) yes
Te2 Ho1 Te2 13_456 13_556 81.518(19) yes
Te2 Ho1 Te3 13_456 1_554 54.978(11) yes
Te2 Ho1 Te3 13_456 . 54.978(11) yes
Te2 Ho1 Te2 13_556 13_456 81.518(19) yes
Te2 Ho1 Te3 13_556 1_554 54.978(11) yes
Te2 Ho1 Te3 13_556 . 54.978(11) yes
Te3 Ho1 Te3 1_554 . 81.485(19) yes
Te3 Ho1 Te3 . 1_554 81.485(19) yes
Ho1 Te1 Ho1 . 13_455 106.445(18) yes
Ho1 Te1 Ho1 . 13_456 106.445(18) yes
Ho1 Te1 Ho1 . 13_555 106.445(18) yes
Ho1 Te1 Ho1 . 13_556 106.445(18) yes
Ho1 Te1 Ho1 13_455 . 106.445(18) yes
Ho1 Te1 Ho1 13_455 13_456 85.429(9) yes
Ho1 Te1 Ho1 13_455 13_555 85.378(9) yes
Ho1 Te1 Ho1 13_455 13_556 147.11(3) yes
Ho1 Te1 Ho1 13_456 . 106.445(18) yes
Ho1 Te1 Ho1 13_456 13_455 85.429(9) yes
Ho1 Te1 Ho1 13_456 13_555 147.11(3) yes
Ho1 Te1 Ho1 13_456 13_556 85.378(9) yes
Ho1 Te1 Ho1 13_555 . 106.445(18) yes
Ho1 Te1 Ho1 13_555 13_455 85.378(9) yes
Ho1 Te1 Ho1 13_555 13_456 147.11(3) yes
Ho1 Te1 Ho1 13_555 13_556 85.429(9) yes
Ho1 Te1 Ho1 13_556 . 106.445(18) yes
Ho1 Te1 Ho1 13_556 13_455 147.11(3) yes
Ho1 Te1 Ho1 13_556 13_456 85.378(9) yes
Ho1 Te1 Ho1 13_556 13_555 85.429(9) yes
Ho1 Te2 Ho1 13_456 13_556 81.52(2) yes
Ho1 Te2 Te3 13_456 13_456 62.556(16) yes
Ho1 Te2 Te3 13_456 13_457 62.556(16) yes
Ho1 Te2 Te3 13_456 13_556 117.53(2) yes
Ho1 Te2 Te3 13_456 13_557 117.53(2) yes
Ho1 Te2 Ho1 13_556 13_456 81.52(2) yes
Ho1 Te2 Te3 13_556 13_456 117.53(2) yes
Ho1 Te2 Te3 13_556 13_457 117.53(2) yes
Ho1 Te2 Te3 13_556 13_556 62.556(16) yes
Ho1 Te2 Te3 13_556 13_557 62.556(16) yes
Te3 Te2 Te3 13_456 13_457 90.028 yes
Te3 Te2 Te3 13_456 13_556 89.972 yes
Te3 Te2 Te3 13_456 13_557 179.90(4) yes
Te3 Te2 Te3 13_457 13_456 90.028 yes
Te3 Te2 Te3 13_457 13_556 179.90(4) yes
Te3 Te2 Te3 13_457 13_557 89.972 yes
Te3 Te2 Te3 13_556 13_456 89.972 yes
Te3 Te2 Te3 13_556 13_457 179.90(4) yes
Te3 Te2 Te3 13_556 13_557 90.028 yes
Te3 Te2 Te3 13_557 13_456 179.90(4) yes
Te3 Te2 Te3 13_557 13_457 89.972 yes
Te3 Te2 Te3 13_557 13_556 90.028 yes
Ho1 Te3 Ho1 . 1_556 81.49(2) yes
Ho1 Te3 Te2 . 13_456 62.466(16) yes
Ho1 Te3 Te2 . 13_457 117.45(2) yes
Ho1 Te3 Te2 . 13_556 62.466(16) yes
Ho1 Te3 Te2 . 13_557 117.45(2) yes
Ho1 Te3 Ho1 1_556 . 81.49(2) yes
Ho1 Te3 Te2 1_556 13_456 117.45(2) yes
Ho1 Te3 Te2 1_556 13_457 62.466(16) yes
Ho1 Te3 Te2 1_556 13_556 117.45(2) yes
Ho1 Te3 Te2 1_556 13_557 62.466(16) yes
Te2 Te3 Te2 13_456 13_457 90.028 yes
Te2 Te3 Te2 13_456 13_556 89.972 yes
Te2 Te3 Te2 13_456 13_557 179.90(4) yes
Te2 Te3 Te2 13_457 13_456 90.028 yes
Te2 Te3 Te2 13_457 13_556 179.90(4) yes
Te2 Te3 Te2 13_457 13_557 89.972 yes
Te2 Te3 Te2 13_556 13_456 89.972 yes
Te2 Te3 Te2 13_556 13_457 179.90(4) yes
Te2 Te3 Te2 13_556 13_557 90.028 yes
Te2 Te3 Te2 13_557 13_456 179.90(4) yes
Te2 Te3 Te2 13_557 13_457 89.972 yes
Te2 Te3 Te2 13_557 13_556 90.028 yes

loop_
_geom_bond_atom_site_label_1
_geom_bond_atom_site_label_2
_geom_bond_site_symmetry_2
_geom_bond_distance
_geom_bond_publ_flag
Ho1 Te1 . 3.1496(10) yes
Ho1 Te1 13_455 3.1608(3) yes
Ho1 Te1 13_456 3.1608(3) yes
Ho1 Te1 13_555 3.1608(3) yes
Ho1 Te1 13_556 3.1608(3) yes
Ho1 Te2 13_456 3.2825(8) yes
Ho1 Te2 13_556 3.2825(8) yes
Ho1 Te3 1_554 3.2852(8) yes
Ho1 Te3 . 3.2852(8) yes
Te2 Te3 13_456 3.0315 yes
Te2 Te3 13_457 3.0315 yes
Te2 Te3 13_556 3.0315 yes
Te2 Te3 13_557 3.0315 yes
